data_4309478
loop_
_publ_author_name
'Yusaku Suenaga'
'Cortlandt G. Pierpont'

_publ_contact_author_address
;
Department of Chemistry,
Kinki University, Kowakae, Higashi-Osaka, 
Osaka 577-8502, Japan 
Email: suenagay@chem.kindai.ac.jp
;
_publ_contact_author_name 'Dr. Yusaku Suenaga'
_publ_section_title
;
Binuclear Complexes of Co(III) Containing Extended Conjugated
Bis(Catecholate) Ligands
;
_journal_name_full 'Inorganic Chemistry'
_journal_page_first 6183
_journal_page_last 6191
_journal_paper_doi 10.1021/ic050250m
_journal_volume 44
_journal_year 2005
_chemical_formula_sum 'C16 H20 N2 O8'
_chemical_formula_weight 368.34
_chemical_name_systematic
; 
 3,3*,4,4*-tetrahydroxy-5,5*-dimethoxybenzaldazine (H4thM) 
;
_space_group_IT_number 2
_symmetry_cell_setting -1
_symmetry_space_group_name_Hall '-P 1'
_symmetry_space_group_name_H-M 'P -1'
_atom_sites_solution_hydrogens geom
_atom_sites_solution_primary direct
_atom_sites_solution_secondary difmap
_audit_creation_method SHELXL-97
_cell_angle_alpha 104.660(3)
_cell_angle_beta 103.047(4)
_cell_angle_gamma 100.868(5)
_cell_formula_units_Z 1
_cell_length_a 4.9024(6)
_cell_length_b 8.7363(12)
_cell_length_c 10.5235(15)
_cell_measurement_reflns_used 536
_cell_measurement_temperature 293(2)
_cell_measurement_theta_max 21.3
_cell_measurement_theta_min 8.5
_cell_volume 410.09(10)
_computing_data_collection 'Siemens XSCANS'
_computing_structure_refinement 'SHELXL-97 (Sheldrick, 1997)'
_computing_structure_solution 'SHELXS-97 (Sheldrick, 1990)'
_diffrn_ambient_temperature 293(2)
_diffrn_measured_fraction_theta_full 0.659
_diffrn_measured_fraction_theta_max 0.659
_diffrn_measurement_device_type 'Bruker/Siemens SMART CCD'
_diffrn_measurement_method w-scans
_diffrn_radiation_monochromator graphite
_diffrn_radiation_source 'fine-focus sealed tube'
_diffrn_radiation_type MoK\a
_diffrn_radiation_wavelength 0.71073
_diffrn_reflns_av_R_equivalents 0.2756
_diffrn_reflns_av_sigmaI/netI 0.0452
_diffrn_reflns_limit_h_max 6
_diffrn_reflns_limit_h_min -5
_diffrn_reflns_limit_k_max 4
_diffrn_reflns_limit_k_min -12
_diffrn_reflns_limit_l_max 15
_diffrn_reflns_limit_l_min -15
_diffrn_reflns_number 1810
_diffrn_reflns_theta_full 31.50
_diffrn_reflns_theta_max 31.50
_diffrn_reflns_theta_min 2.09
_exptl_absorpt_coefficient_mu 0.121
_exptl_absorpt_correction_T_max 0.986
_exptl_absorpt_correction_T_min 0.912
_exptl_absorpt_correction_type Sadabs
_exptl_crystal_colour colorless
_exptl_crystal_density_diffrn 1.491
_exptl_crystal_density_method 'not measured'
_exptl_crystal_description parallelopiped
_exptl_crystal_F_000 194
_exptl_crystal_size_max 0.342
_exptl_crystal_size_mid 0.244
_exptl_crystal_size_min 0.186
_refine_diff_density_max 0.463
_refine_diff_density_min -0.307
_refine_diff_density_rms 0.077
_refine_ls_extinction_coef NA
_refine_ls_extinction_method none
_refine_ls_goodness_of_fit_ref 0.967
_refine_ls_hydrogen_treatment mixed
_refine_ls_matrix_type full
_refine_ls_number_parameters 134
_refine_ls_number_reflns 1805
_refine_ls_number_restraints 0
_refine_ls_restrained_S_all 0.967
_refine_ls_R_factor_all 0.1102
_refine_ls_R_factor_gt 0.0669
_refine_ls_shift/su_max 0.000
_refine_ls_shift/su_mean 0.000
_refine_ls_structure_factor_coef Fsqd
_refine_ls_weighting_details 'calc w=1/[\s^2^(Fo^2^)+(0.1260P)^2^+0.0000P] where P=(Fo^2^+2Fc^2^)/3'
_refine_ls_weighting_scheme calc
_refine_ls_wR_factor_gt 0.1664
_refine_ls_wR_factor_ref 0.1933
_reflns_number_gt 1123
_reflns_number_total 1805
_reflns_threshold_expression >2sigma(I)
_cod_data_source_file ic050250msi20050720_102624_2.cif
_cod_data_source_block biscat
_cod_database_code 4309478

loop_
_symmetry_equiv_pos_as_xyz
'x, y, z'
'-x, -y, -z'

loop_
_atom_site_label
_atom_site_type_symbol
_atom_site_fract_x
_atom_site_fract_y
_atom_site_fract_z
_atom_site_U_iso_or_equiv
_atom_site_adp_type
_atom_site_occupancy
_atom_site_symmetry_multiplicity
_atom_site_calc_flag
_atom_site_refinement_flags
_atom_site_disorder_assembly
_atom_site_disorder_group
O1 O 1.2654(5) 0.6360(2) 0.4054(2) 0.0262(6) Uani 1 1 d . . .
N1 N 0.1417(5) 0.0373(2) 0.0460(2) 0.0226(6) Uani 1 1 d . . .
C1 C 0.4945(6) 0.3008(3) 0.1566(3) 0.0215(7) Uani 1 1 d . . .
O2 O 1.1758(4) 0.32019(19) 0.40369(19) 0.0245(6) Uani 1 1 d . . .
C2 C 0.8072(6) 0.5764(3) 0.2472(3) 0.0226(7) Uani 1 1 d . . .
O3 O 0.8719(5) 0.7398(2) 0.2566(2) 0.0275(6) Uani 1 1 d . . .
C3 C 0.9590(6) 0.3572(3) 0.3203(3) 0.0216(7) Uani 1 1 d . . .
C4 C 1.1207(7) 0.1530(3) 0.4061(3) 0.0275(7) Uani 1 1 d . . .
H4A H 1.2851 0.1395 0.4676 0.041 Uiso 1 1 calc R . .
H4B H 1.0879 0.0806 0.3155 0.041 Uiso 1 1 calc R . .
H4C H 0.9523 0.1275 0.4367 0.041 Uiso 1 1 calc R . .
C5 C 1.0117(6) 0.5229(3) 0.3238(2) 0.0209(7) Uani 1 1 d . . .
C6 C 0.5455(6) 0.4665(3) 0.1623(3) 0.0212(7) Uani 1 1 d . . .
H6A H 0.4065 0.5025 0.1101 0.025 Uiso 1 1 calc R . .
C7 C 0.2158(6) 0.1933(3) 0.0650(3) 0.0230(7) Uani 1 1 d . . .
H7A H 0.0859 0.2393 0.0183 0.028 Uiso 1 1 calc R . .
C8 C 0.6990(6) 0.2470(3) 0.2348(3) 0.0227(7) Uani 1 1 d . . .
H8A H 0.6633 0.1372 0.2304 0.027 Uiso 1 1 calc R . .
O40 O 0.4026(5) 0.8379(3) 0.1928(3) 0.0371(6) Uani 1 1 d . . .
H1 H 1.359(8) 0.578(4) 0.444(3) 0.031(9) Uiso 1 1 d . . .
H3 H 0.705(9) 0.779(4) 0.232(4) 0.041(11) Uiso 1 1 d . . .
H41 H 0.342(8) 0.902(4) 0.146(4) 0.041(10) Uiso 1 1 d . . .
H42 H 0.270(11) 0.821(5) 0.230(5) 0.073(14) Uiso 1 1 d . . .

loop_
_atom_site_aniso_label
_atom_site_aniso_U_11
_atom_site_aniso_U_22
_atom_site_aniso_U_33
_atom_site_aniso_U_23
_atom_site_aniso_U_13
_atom_site_aniso_U_12
O1 0.0170(15) 0.0213(9) 0.0304(10) 0.0050(7) -0.0035(10) -0.0014(8)
N1 0.0156(16) 0.0247(10) 0.0217(10) 0.0046(8) 0.0000(10) 0.0014(9)
C1 0.0183(19) 0.0203(11) 0.0216(12) 0.0032(9) 0.0047(13) 0.0009(10)
O2 0.0224(15) 0.0183(8) 0.0289(10) 0.0073(7) 0.0016(10) 0.0031(7)
C2 0.022(2) 0.0198(10) 0.0251(13) 0.0070(9) 0.0074(14) 0.0037(10)
O3 0.0209(16) 0.0203(8) 0.0375(11) 0.0109(8) 0.0016(11) 0.0023(8)
C3 0.023(2) 0.0209(11) 0.0198(12) 0.0062(9) 0.0050(14) 0.0047(10)
C4 0.026(2) 0.0199(11) 0.0330(14) 0.0108(10) 0.0001(14) 0.0037(10)
C5 0.016(2) 0.0203(11) 0.0216(13) 0.0030(9) 0.0034(13) 0.0010(10)
C6 0.0170(19) 0.0226(11) 0.0215(12) 0.0069(9) 0.0017(13) 0.0037(10)
C7 0.021(2) 0.0243(11) 0.0210(12) 0.0072(9) 0.0018(13) 0.0046(10)
C8 0.024(2) 0.0173(10) 0.0244(13) 0.0049(9) 0.0056(13) 0.0020(10)
O40 0.0290(17) 0.0368(11) 0.0531(14) 0.0265(11) 0.0118(13) 0.0090(10)

loop_
_atom_type_symbol
_atom_type_description
_atom_type_scat_dispersion_real
_atom_type_scat_dispersion_imag
_atom_type_scat_source
C C 0.0033 0.0016 'International Tables Vol C Tables 4.2.6.8 and 6.1.1.4'
H H 0.0000 0.0000 'International Tables Vol C Tables 4.2.6.8 and 6.1.1.4'
N N 0.0061 0.0033 'International Tables Vol C Tables 4.2.6.8 and 6.1.1.4'
O O 0.0106 0.0060 'International Tables Vol C Tables 4.2.6.8 and 6.1.1.4'

loop_
_geom_angle_atom_site_label_1
_geom_angle_atom_site_label_2
_geom_angle_atom_site_label_3
_geom_angle
_geom_angle_site_symmetry_1
_geom_angle_site_symmetry_3
_geom_angle_publ_flag
C7 N1 N1 111.6(3) . 2 ?
C8 C1 C6 120.6(2) . . ?
C8 C1 C7 123.4(2) . . ?
C6 C1 C7 116.0(3) . . ?
C3 O2 C4 115.9(2) . . ?
C5 C2 O3 117.5(2) . . ?
C5 C2 C6 120.2(2) . . ?
O3 C2 C6 122.2(3) . . ?
O2 C3 C8 125.8(2) . . ?
O2 C3 C5 115.1(2) . . ?
C8 C3 C5 119.2(3) . . ?
C2 C5 O1 117.9(2) . . ?
C2 C5 C3 120.6(2) . . ?
O1 C5 C3 121.5(3) . . ?
C2 C6 C1 119.3(3) . . ?
N1 C7 C1 123.1(3) . . ?
C1 C8 C3 120.1(2) . . ?

loop_
_geom_bond_atom_site_label_1
_geom_bond_atom_site_label_2
_geom_bond_distance
_geom_bond_site_symmetry_2
_geom_bond_publ_flag
O1 C5 1.373(3) . ?
N1 C7 1.293(3) . ?
N1 N1 1.423(5) 2 ?
C1 C8 1.379(4) . ?
C1 C6 1.405(3) . ?
C1 C7 1.463(4) . ?
O2 C3 1.362(4) . ?
O2 C4 1.443(3) . ?
C2 C5 1.370(4) . ?
C2 O3 1.376(3) . ?
C2 C6 1.397(4) . ?
C3 C8 1.394(4) . ?
C3 C5 1.411(3) . ?
